data_4020916
loop_
_publ_author_name
'Md. Akhtaruzzaman'
'Masaaki Tomura'
'Jun-ichi Nishida'
'Yoshiro Yamashita'

_publ_section_title
;
 Synthesis and Characterization of Novel Dipyridylbenzothiadiazole
 and Bisbenzothiadiazole Derivatives
;
_journal_name_full 'Journal of Organic Chemistry'
_journal_page_first 2953
_journal_page_last 2958
_journal_paper_doi 10.1021/jo035800h
_journal_volume 69
_journal_year 2004
_chemical_formula_moiety '2(C16 H10 N4 S), C3 H3 N3 O3'
_chemical_formula_sum 'C35 H23 N11 O3 S2'
_chemical_formula_weight 709.76
_space_group_IT_number 15
_symmetry_cell_setting monoclinic
_symmetry_space_group_name_Hall '-C 2yc'
_symmetry_space_group_name_H-M 'C 1 2/c 1'
_cell_angle_alpha 90.00
_cell_angle_beta 96.54(4)
_cell_angle_gamma 90.00
_cell_formula_units_Z 4
_cell_length_a 20.374(12)
_cell_length_b 7.055(3)
_cell_length_c 21.396(10)
_cell_measurement_temperature 296(2)
_cell_volume 3056(3)
_diffrn_ambient_temperature 296(2)
_exptl_crystal_density_diffrn 1.543
_cod_original_sg_symbol_H-M 'C 2/c'
_cod_database_code 4020916

loop_
_symmetry_equiv_pos_as_xyz
'x, y, z'
'-x, y, -z+1/2'
'x+1/2, y+1/2, z'
'-x+1/2, y+1/2, -z+1/2'
'-x, -y, -z'
'x, -y, z-1/2'
'-x+1/2, -y+1/2, -z'
'x+1/2, -y+1/2, z-1/2'

loop_
_atom_site_label
_atom_site_type_symbol
_atom_site_fract_x
_atom_site_fract_y
_atom_site_fract_z
_atom_site_U_iso_or_equiv
_atom_site_adp_type
_atom_site_occupancy
_atom_site_symmetry_multiplicity
_atom_site_calc_flag
_atom_site_refinement_flags
_atom_site_disorder_assembly
_atom_site_disorder_group
S1 S 0.167530(19) 0.98337(6) 0.405792(17) 0.04273(15) Uani 1 1 d . . .
O1 O 0.02090(6) 0.92205(16) 0.35647(5) 0.0449(3) Uani 1 1 d . . .
O2 O 0.0000 1.4809(2) 0.2500 0.0453(4) Uani 1 2 d S . .
N1 N 0.17622(7) 1.00183(18) 0.33159(6) 0.0373(3) Uani 1 1 d . . .
N2 N 0.24261(7) 1.01341(18) 0.43668(5) 0.0382(3) Uani 1 1 d . . .
N3 N 0.17153(7) 1.0746(2) 0.08334(6) 0.0464(3) Uani 1 1 d . . .
N4 N 0.45956(7) 1.13383(19) 0.57701(5) 0.0400(3) Uani 1 1 d . . .
N5 N 0.01108(6) 1.20353(18) 0.30440(5) 0.0355(3) Uani 1 1 d . . .
N6 N 0.0000 0.9186(3) 0.2500 0.0367(4) Uani 1 2 d S . .
C1 C 0.27211(7) 1.06667(19) 0.27182(6) 0.0309(3) Uani 1 1 d . . .
C2 C 0.24076(7) 1.03530(18) 0.32802(6) 0.0301(3) Uani 1 1 d . . .
C3 C 0.27934(7) 1.04072(19) 0.38892(6) 0.0305(3) Uani 1 1 d . . .
C4 C 0.34828(7) 1.08071(19) 0.39543(6) 0.0319(3) Uani 1 1 d . . .
C5 C 0.37588(8) 1.1131(2) 0.34070(6) 0.0356(3) Uani 1 1 d . . .
C6 C 0.33824(8) 1.1057(2) 0.28068(6) 0.0356(3) Uani 1 1 d . . .
C7 C 0.23540(7) 1.06366(19) 0.20774(6) 0.0316(3) Uani 1 1 d . . .
C8 C 0.17003(8) 1.1196(2) 0.19499(7) 0.0380(3) Uani 1 1 d . . .
C9 C 0.14102(9) 1.1239(2) 0.13303(7) 0.0445(4) Uani 1 1 d . . .
C10 C 0.23385(10) 1.0164(2) 0.09613(7) 0.0446(4) Uani 1 1 d . . .
C11 C 0.26752(9) 1.0088(2) 0.15616(7) 0.0384(3) Uani 1 1 d . . .
C12 C 0.38766(7) 1.0934(2) 0.45809(6) 0.0315(3) Uani 1 1 d . . .
C13 C 0.37889(8) 0.9689(2) 0.50698(7) 0.0377(3) Uani 1 1 d . . .
C14 C 0.41598(8) 0.9939(2) 0.56487(7) 0.0400(4) Uani 1 1 d . . .
C15 C 0.46921(8) 1.2491(2) 0.52933(7) 0.0430(4) Uani 1 1 d . . .
C16 C 0.43510(8) 1.2339(2) 0.46982(7) 0.0386(3) Uani 1 1 d . . .
C17 C 0.01150(7) 1.0089(2) 0.30728(6) 0.0332(3) Uani 1 1 d . . .
C18 C 0.0000 1.3077(3) 0.2500 0.0324(4) Uani 1 2 d S . .
H5 H 0.4218(10) 1.138(2) 0.3422(8) 0.040(4) Uiso 1 1 d . . .
H6 H 0.3607(9) 1.139(3) 0.2450(8) 0.045(5) Uiso 1 1 d . . .
H8 H 0.1455(9) 1.165(2) 0.2288(8) 0.042(4) Uiso 1 1 d . . .
H9 H 0.0945(10) 1.167(3) 0.1225(9) 0.056(5) Uiso 1 1 d . . .
H10 H 0.2557(12) 0.968(3) 0.0630(11) 0.069(6) Uiso 1 1 d . . .
H11 H 0.3093(10) 0.961(3) 0.1611(9) 0.047(5) Uiso 1 1 d . . .
H13 H 0.3470(9) 0.866(3) 0.4998(8) 0.047(5) Uiso 1 1 d . . .
H14 H 0.4111(9) 0.908(3) 0.5986(9) 0.051(5) Uiso 1 1 d . . .
H15 H 0.4999(10) 1.348(3) 0.5389(9) 0.054(5) Uiso 1 1 d . . .
H16 H 0.4440(9) 1.321(3) 0.4364(9) 0.050(5) Uiso 1 1 d . . .
H5A H 0.0214(11) 1.265(3) 0.3428(11) 0.069(6) Uiso 1 1 d . . .
H6A H 0.0000 0.804(4) 0.2500 0.046(7) Uiso 1 2 d S . .

loop_
_atom_site_aniso_label
_atom_site_aniso_U_11
_atom_site_aniso_U_22
_atom_site_aniso_U_33
_atom_site_aniso_U_23
_atom_site_aniso_U_13
_atom_site_aniso_U_12
S1 0.0325(3) 0.0648(3) 0.0314(2) 0.00393(16) 0.00565(15) -0.00137(16)
O1 0.0534(7) 0.0500(6) 0.0301(5) 0.0102(4) 0.0002(4) -0.0030(5)
O2 0.0606(11) 0.0361(8) 0.0398(8) 0.000 0.0076(7) 0.000
N1 0.0332(8) 0.0486(7) 0.0297(6) 0.0024(5) 0.0018(5) -0.0009(5)
N2 0.0348(8) 0.0533(7) 0.0266(6) 0.0008(5) 0.0043(5) 0.0003(5)
N3 0.0530(9) 0.0521(8) 0.0311(6) 0.0056(5) -0.0078(6) -0.0103(6)
N4 0.0442(8) 0.0469(7) 0.0270(5) -0.0031(5) -0.0046(5) 0.0014(6)
N5 0.0444(8) 0.0388(6) 0.0223(5) -0.0007(4) -0.0006(5) -0.0035(5)
N6 0.0453(11) 0.0337(9) 0.0301(8) 0.000 -0.0006(7) 0.000
C1 0.0345(9) 0.0336(6) 0.0238(6) 0.0008(5) 0.0002(5) 0.0002(5)
C2 0.0305(9) 0.0334(6) 0.0257(6) -0.0003(5) 0.0000(5) 0.0002(5)
C3 0.0313(8) 0.0354(6) 0.0244(6) -0.0001(5) 0.0016(5) 0.0000(5)
C4 0.0347(9) 0.0360(7) 0.0240(6) -0.0007(5) -0.0017(5) -0.0022(5)
C5 0.0304(9) 0.0477(8) 0.0283(6) 0.0001(6) 0.0015(5) -0.0055(6)
C6 0.0366(9) 0.0452(8) 0.0250(6) 0.0023(5) 0.0038(5) -0.0047(6)
C7 0.0371(9) 0.0321(6) 0.0244(6) 0.0026(5) -0.0009(5) -0.0046(5)
C8 0.0373(9) 0.0431(8) 0.0324(7) 0.0041(6) -0.0006(6) -0.0032(6)
C9 0.0390(10) 0.0523(9) 0.0393(8) 0.0081(7) -0.0078(6) -0.0062(7)
C10 0.0563(12) 0.0511(9) 0.0256(7) -0.0001(6) 0.0011(7) -0.0050(7)
C11 0.0419(10) 0.0448(8) 0.0280(7) 0.0002(5) 0.0020(6) -0.0005(6)
C12 0.0298(8) 0.0400(7) 0.0241(6) -0.0019(5) -0.0005(5) 0.0016(5)
C13 0.0389(9) 0.0433(7) 0.0297(7) 0.0015(6) -0.0015(6) -0.0051(6)
C14 0.0444(10) 0.0476(8) 0.0270(7) 0.0043(6) -0.0006(6) -0.0002(6)
C15 0.0455(10) 0.0476(8) 0.0332(7) -0.0014(6) -0.0068(6) -0.0095(7)
C16 0.0406(9) 0.0447(8) 0.0290(6) 0.0033(6) -0.0020(6) -0.0061(6)
C17 0.0296(8) 0.0420(7) 0.0274(6) 0.0028(5) 0.0011(5) -0.0016(5)
C18 0.0316(11) 0.0387(10) 0.0269(8) 0.000 0.0031(7) 0.000

loop_
_geom_bond_atom_site_label_1
_geom_bond_atom_site_label_2
_geom_bond_distance
_geom_bond_site_symmetry_2
_geom_bond_publ_flag
S1 N2 1.6097(16) . ?
S1 N1 1.6227(15) . ?
O1 C17 1.2142(17) . ?
O2 C18 1.222(2) . ?
N1 C2 1.347(2) . ?
N2 C3 1.3476(19) . ?
N3 C9 1.337(2) . ?
N3 C10 1.333(3) . ?
N4 C14 1.334(2) . ?
N4 C15 1.337(2) . ?
N5 C18 1.3734(16) . ?
N5 C17 1.374(2) . ?
N5 H5A 0.93(2) . ?
N6 C17 1.3775(17) 2 ?
N6 C17 1.3776(17) . ?
N6 H6A 0.81(3) . ?
C1 C6 1.367(2) . ?
C1 C2 1.4415(19) . ?
C1 C7 1.4853(19) . ?
C2 C3 1.4435(19) . ?
C3 C4 1.424(2) . ?
C4 C5 1.375(2) . ?
C4 C12 1.4847(19) . ?
C5 C6 1.420(2) . ?
C5 H5 0.950(19) . ?
C6 H6 0.963(18) . ?
C7 C8 1.386(2) . ?
C7 C11 1.400(2) . ?
C8 C9 1.389(2) . ?
C8 H8 0.979(18) . ?
C9 H9 1.00(2) . ?
C10 C11 1.387(2) . ?
C10 H10 0.94(2) . ?
C11 H11 0.91(2) . ?
C12 C16 1.387(2) . ?
C12 C13 1.393(2) . ?
C13 C14 1.387(2) . ?
C13 H13 0.974(19) . ?
C14 H14 0.96(2) . ?
C15 C16 1.384(2) . ?
C15 H15 0.94(2) . ?
C16 H16 0.978(19) . ?
C18 N5 1.3734(16) 2 ?
